data_4031745
loop_
_publ_author_name
'Dawaigher, Sami'
'M\%ansson, Kristoffer'
'Ascic, Erhad'
'Artacho, Josep'
'M\%artensson, Roger'
'Loganathan, Nagarajan'
'Wendt, Ola F.'
'Harmata, Michael'
'Snieckus, Victor'
'W\"arnmark, Kenneth'

_publ_section_title
;
 A Protocol for the exo-Mono and exo,exo-Bis Functionalization of the
 Diazocine Ring of Tr\"oger's Base.
;
_journal_issue 24
_journal_name_full 'The Journal of organic chemistry'
_journal_page_first 12006
_journal_page_last 12014
_journal_paper_doi 10.1021/acs.joc.5b01921
_journal_volume 80
_journal_year 2015
_chemical_formula_sum 'C21 H26 N2 O2'
_chemical_formula_weight 338.44
_chemical_name_systematic
; 

 ? 

;
_space_group_IT_number 56
_symmetry_cell_setting orthorhombic
_symmetry_Int_Tables_number 56
_symmetry_space_group_name_Hall '-P 2ab 2ac'
_symmetry_space_group_name_H-M 'P c c n'
_atom_sites_solution_hydrogens geom
_atom_sites_solution_primary direct
_atom_sites_solution_secondary difmap
_audit_creation_method
;

CrysAlisPro, Agilent Technologies,

Version 1.171.34.49 (release 20-01-2011 CrysAlis171 .NET)

(compiled Jan 20 2011,15:58:25)

;
_cell_angle_alpha 90.00
_cell_angle_beta 90.00
_cell_angle_gamma 90.00
_cell_formula_units_Z 4
_cell_length_a 13.641(4)
_cell_length_b 13.069(4)
_cell_length_c 10.529(2)
_cell_measurement_reflns_used 1018
_cell_measurement_temperature 293(2)
_cell_measurement_theta_max 28.7238
_cell_measurement_theta_min 2.8923
_cell_volume 1877.0(9)
_computing_cell_refinement
;

CrysAlisPro, Agilent Technologies,

Version 1.171.34.49 (release 20-01-2011 CrysAlis171 .NET)

(compiled Jan 20 2011,15:58:25)

;
_computing_data_collection
;

CrysAlisPro, Agilent Technologies,

Version 1.171.34.49 (release 20-01-2011 CrysAlis171 .NET)

(compiled Jan 20 2011,15:58:25)

;
_computing_data_reduction
;

CrysAlisPro, Agilent Technologies,

Version 1.171.34.49 (release 20-01-2011 CrysAlis171 .NET)

(compiled Jan 20 2011,15:58:25)

;
_computing_structure_refinement SHELXTL
_computing_structure_solution SHELXTL
_diffrn_ambient_temperature 293(2)
_diffrn_detector_area_resol_mean 16.1829
_diffrn_measured_fraction_theta_full 0.989
_diffrn_measured_fraction_theta_max 0.989
_diffrn_measurement_device_type 'Xcalibur, Eos'
_diffrn_measurement_method '\w scans'
_diffrn_radiation_monochromator graphite
_diffrn_radiation_source 'Enhance (Mo) X-ray Source'
_diffrn_radiation_type MoK\a
_diffrn_radiation_wavelength 0.71073
_diffrn_reflns_av_R_equivalents 0.0774
_diffrn_reflns_av_sigmaI/netI 0.0764
_diffrn_reflns_limit_h_max 17
_diffrn_reflns_limit_h_min -13
_diffrn_reflns_limit_k_max 16
_diffrn_reflns_limit_k_min -16
_diffrn_reflns_limit_l_max 7
_diffrn_reflns_limit_l_min -13
_diffrn_reflns_number 8921
_diffrn_reflns_theta_full 27.00
_diffrn_reflns_theta_max 27.00
_diffrn_reflns_theta_min 2.90
_exptl_absorpt_coefficient_mu 0.077
_exptl_absorpt_correction_T_max 1.0000
_exptl_absorpt_correction_T_min 0.64493
_exptl_absorpt_correction_type multi-scan
_exptl_absorpt_process_details
;

CrysAlisPro, Agilent Technologies,

Version 1.171.34.49 (release 20-01-2011 CrysAlis171 .NET)

(compiled Jan 20 2011,15:58:25)

Empirical absorption correction using spherical harmonics,

 implemented in SCALE3 ABSPACK scaling algorithm.

;
_exptl_crystal_colour colourless
_exptl_crystal_density_diffrn 1.198
_exptl_crystal_density_method 'not measured'
_exptl_crystal_description cubic
_exptl_crystal_F_000 728
_exptl_crystal_size_max 0.14
_exptl_crystal_size_mid 0.14
_exptl_crystal_size_min 0.12
_refine_diff_density_max 0.223
_refine_diff_density_min -0.229
_refine_diff_density_rms 0.037
_refine_ls_extinction_method none
_refine_ls_goodness_of_fit_ref 1.010
_refine_ls_hydrogen_treatment constr
_refine_ls_matrix_type full
_refine_ls_number_parameters 116
_refine_ls_number_reflns 2026
_refine_ls_number_restraints 0
_refine_ls_restrained_S_all 1.010
_refine_ls_R_factor_all 0.1654
_refine_ls_R_factor_gt 0.0707
_refine_ls_shift/su_max 0.000
_refine_ls_shift/su_mean 0.000
_refine_ls_structure_factor_coef Fsqd
_refine_ls_weighting_details 'calc w=1/[\s^2^(Fo^2^)+(0.0726P)^2^+0.0000P] where P=(Fo^2^+2Fc^2^)/3'
_refine_ls_weighting_scheme calc
_refine_ls_wR_factor_gt 0.1578
_refine_ls_wR_factor_ref 0.2071
_reflns_number_gt 895
_reflns_number_total 2026
_reflns_threshold_expression >2sigma(I)
_cod_data_source_file jo5b01921_si_001.cif
_cod_data_source_block TB(MOM)2
_cod_depositor_comments
;
The following automatic conversions were performed:

'_refine_ls_hydrogen_treatment' value 'CONSTR' changed to 'constr'
according to
/usr/data/users/saulius/crontab/automatic-downloads/rss-feeds/ACS/lib/dictionaries/cif_core.dic
dictionary named 'cif_core.dic' version 2.4.2 from 2011-04-26.

Automatic conversion script
Id: cif_fix_values 4268 2015-11-12 08:31:59Z antanas 

 Adding full bibliography for 4031745--4031746.cif.
;
_cod_original_cell_volume 1877.1(8)
_cod_original_sg_symbol_Hall '-P 2ab 2ac '
_cod_original_sg_symbol_H-M Pccn
_cod_database_code 4031745

loop_
_symmetry_equiv_pos_as_xyz
'x, y, z'
'-x+1/2, -y+1/2, z'
'x+1/2, -y, -z+1/2'
'-x, y+1/2, -z+1/2'
'-x, -y, -z'
'x-1/2, y-1/2, -z'
'-x-1/2, y, z-1/2'
'x, -y-1/2, z-1/2'

loop_
_atom_site_label
_atom_site_type_symbol
_atom_site_fract_x
_atom_site_fract_y
_atom_site_fract_z
_atom_site_U_iso_or_equiv
_atom_site_adp_type
_atom_site_occupancy
_atom_site_symmetry_multiplicity
_atom_site_calc_flag
_atom_site_refinement_flags
N1 N 0.16918(18) 0.21123(18) 0.96649(19) 0.0547(7) Uani 1 1 d .
C8 C 0.3772(2) 0.2027(2) 0.8995(2) 0.0539(8) Uani 1 1 d .
H8 H 0.4108 0.2315 0.8254 0.065 Uiso 1 1 calc R
C7 C 0.3023(2) 0.1266(2) 0.8494(2) 0.0543(8) Uani 1 1 d .
O1 O 0.53714(19) 0.2177(2) 0.9911(3) 0.1036(10) Uani 1 1 d .
C2 C 0.2044(2) 0.1347(2) 0.8813(2) 0.0515(8) Uani 1 1 d .
C6 C 0.3310(3) 0.0506(2) 0.7646(3) 0.0670(9) Uani 1 1 d .
H6 H 0.3970 0.0449 0.7436 0.080 Uiso 1 1 calc R
C1 C 0.2500 0.2500 1.0437(3) 0.0592(12) Uani 1 2 d S
H1A H 0.2740 0.1955 1.0979 0.071 Uiso 0.50 1 calc PR
H1B H 0.2260 0.3045 1.0980 0.071 Uiso 0.50 1 calc PR
C4 C 0.1679(3) -0.0080(2) 0.7449(3) 0.0746(11) Uani 1 1 d .
H4 H 0.1221 -0.0530 0.7110 0.089 Uiso 1 1 calc R
C3 C 0.1378(3) 0.0667(2) 0.8287(3) 0.0656(9) Uani 1 1 d .
H3 H 0.0718 0.0714 0.8503 0.079 Uiso 1 1 calc R
C5 C 0.2650(3) -0.0167(3) 0.7105(3) 0.0722(11) Uani 1 1 d .
C9 C 0.4558(2) 0.1530(3) 0.9824(3) 0.0780(11) Uani 1 1 d .
H9A H 0.4296 0.1401 1.0666 0.094 Uiso 1 1 calc R
H9B H 0.4753 0.0880 0.9458 0.094 Uiso 1 1 calc R
C11 C 0.2967(3) -0.0962(3) 0.6150(3) 0.1060(15) Uani 1 1 d .
H11A H 0.2861 -0.1633 0.6494 0.159 Uiso 1 1 calc R
H11B H 0.3651 -0.0875 0.5963 0.159 Uiso 1 1 calc R
H11C H 0.2592 -0.0883 0.5384 0.159 Uiso 1 1 calc R
C10 C 0.5842(4) 0.2209(4) 1.1019(4) 0.139(2) Uani 1 1 d .
H10A H 0.5374 0.2274 1.1696 0.208 Uiso 1 1 calc R
H10B H 0.6278 0.2786 1.1030 0.208 Uiso 1 1 calc R
H10C H 0.6212 0.1591 1.1131 0.208 Uiso 1 1 calc R

loop_
_atom_site_aniso_label
_atom_site_aniso_U_11
_atom_site_aniso_U_22
_atom_site_aniso_U_33
_atom_site_aniso_U_23
_atom_site_aniso_U_13
_atom_site_aniso_U_12
N1 0.0576(16) 0.0612(16) 0.0453(13) -0.0011(11) -0.0003(11) -0.0051(14)
C8 0.0531(18) 0.0559(19) 0.0528(17) 0.0099(14) 0.0013(15) 0.0042(17)
C7 0.065(2) 0.0478(19) 0.0502(17) 0.0042(13) 0.0009(15) 0.0040(17)
O1 0.0685(17) 0.138(3) 0.104(2) 0.0486(17) -0.0203(14) -0.0277(18)
C2 0.065(2) 0.0512(19) 0.0386(15) 0.0041(13) -0.0022(15) -0.0037(17)
C6 0.077(2) 0.060(2) 0.064(2) 0.0058(17) 0.0040(18) 0.018(2)
C1 0.065(3) 0.071(3) 0.042(2) 0.000 0.000 -0.009(3)
C4 0.100(3) 0.055(2) 0.070(2) -0.0045(17) -0.022(2) -0.001(2)
C3 0.070(2) 0.060(2) 0.068(2) 0.0053(16) -0.0114(17) -0.005(2)
C5 0.101(3) 0.053(2) 0.063(2) -0.0039(16) -0.015(2) 0.013(2)
C9 0.061(2) 0.085(3) 0.088(2) 0.029(2) -0.0020(19) -0.002(2)
C11 0.153(4) 0.080(3) 0.086(3) -0.021(2) -0.009(3) 0.026(3)
C10 0.142(5) 0.178(5) 0.096(3) 0.009(3) -0.019(3) -0.067(4)

loop_
_atom_type_symbol
_atom_type_description
_atom_type_scat_dispersion_real
_atom_type_scat_dispersion_imag
_atom_type_scat_source
C C 0.0033 0.0016 'International Tables Vol C Tables 4.2.6.8 and 6.1.1.4'
H H 0.0000 0.0000 'International Tables Vol C Tables 4.2.6.8 and 6.1.1.4'
N N 0.0061 0.0033 'International Tables Vol C Tables 4.2.6.8 and 6.1.1.4'
O O 0.0106 0.0060 'International Tables Vol C Tables 4.2.6.8 and 6.1.1.4'

loop_
_geom_angle_atom_site_label_1
_geom_angle_atom_site_label_2
_geom_angle_atom_site_label_3
_geom_angle
_geom_angle_site_symmetry_1
_geom_angle_site_symmetry_3
C2 N1 C1 109.8(2) . .
C2 N1 C8 112.28(19) . 2
C1 N1 C8 109.0(2) . 2
N1 C8 C7 112.2(2) 2 .
N1 C8 C9 110.6(2) 2 .
C7 C8 C9 113.0(3) . .
N1 C8 H8 106.8 2 .
C7 C8 H8 106.8 . .
C9 C8 H8 106.8 . .
C2 C7 C6 118.9(3) . .
C2 C7 C8 121.0(3) . .
C6 C7 C8 120.1(3) . .
C10 O1 C9 117.3(3) . .
C7 C2 C3 119.2(3) . .
C7 C2 N1 122.1(3) . .
C3 C2 N1 118.7(3) . .
C5 C6 C7 122.4(3) . .
C5 C6 H6 118.8 . .
C7 C6 H6 118.8 . .
N1 C1 N1 112.3(3) . 2
N1 C1 H1A 109.1 . .
N1 C1 H1A 109.1 2 .
N1 C1 H1B 109.1 . .
N1 C1 H1B 109.1 2 .
H1A C1 H1B 107.9 . .
C5 C4 C3 120.9(3) . .
C5 C4 H4 119.5 . .
C3 C4 H4 119.5 . .
C4 C3 C2 120.9(3) . .
C4 C3 H3 119.5 . .
C2 C3 H3 119.5 . .
C4 C5 C6 117.7(3) . .
C4 C5 C11 120.5(4) . .
C6 C5 C11 121.7(4) . .
O1 C9 C8 109.7(3) . .
O1 C9 H9A 109.7 . .
C8 C9 H9A 109.7 . .
O1 C9 H9B 109.7 . .
C8 C9 H9B 109.7 . .
H9A C9 H9B 108.2 . .
C5 C11 H11A 109.5 . .
C5 C11 H11B 109.5 . .
H11A C11 H11B 109.5 . .
C5 C11 H11C 109.5 . .
H11A C11 H11C 109.5 . .
H11B C11 H11C 109.5 . .
O1 C10 H10A 109.5 . .
O1 C10 H10B 109.5 . .
H10A C10 H10B 109.5 . .
O1 C10 H10C 109.5 . .
H10A C10 H10C 109.5 . .
H10B C10 H10C 109.5 . .

loop_
_geom_bond_atom_site_label_1
_geom_bond_atom_site_label_2
_geom_bond_distance
_geom_bond_site_symmetry_2
N1 C2 1.427(3) .
N1 C1 1.461(3) .
N1 C8 1.471(3) 2
C8 N1 1.471(3) 2
C8 C7 1.520(4) .
C8 C9 1.528(4) .
C8 H8 0.9800 .
C7 C2 1.382(4) .
C7 C6 1.391(4) .
O1 C10 1.332(4) .
O1 C9 1.399(4) .
C2 C3 1.386(4) .
C6 C5 1.382(4) .
C6 H6 0.9300 .
C1 N1 1.461(3) 2
C1 H1A 0.9700 .
C1 H1B 0.9700 .
C4 C5 1.377(5) .
C4 C3 1.378(4) .
C4 H4 0.9300 .
C3 H3 0.9300 .
C5 C11 1.509(5) .
C9 H9A 0.9700 .
C9 H9B 0.9700 .
C11 H11A 0.9600 .
C11 H11B 0.9600 .
C11 H11C 0.9600 .
C10 H10A 0.9600 .
C10 H10B 0.9600 .
C10 H10C 0.9600 .
